data_4074055
loop_
_publ_author_name
'Fantasia, Serena'
'Petersen, Jeffrey L.'
'Jacobsen, Heiko'
'Cavallo, Luigi'
'Nolan, Steven P.'

_publ_section_title
;
 Electronic Properties of N-Heterocyclic Carbene (NHC) Ligands:&#x00A0;
 Synthetic, Structural, and Spectroscopic Studies of (NHC)Platinum(II)
 Complexes
;
_journal_issue 24
_journal_name_full Organometallics
_journal_page_first 5880
_journal_paper_doi 10.1021/om700857j
_journal_volume 26
_journal_year 2007
_chemical_formula_sum 'C23 H32 Cl2 N2 O Pt S'
_chemical_formula_weight 650.56
_chemical_name_systematic
; 
 ? 
;
_space_group_IT_number 14
_symmetry_cell_setting monoclinic
_symmetry_space_group_name_Hall '-P 2ybc'
_symmetry_space_group_name_H-M 'P 1 21/c 1'
_atom_sites_solution_hydrogens geom
_atom_sites_solution_primary direct
_atom_sites_solution_secondary difmap
_audit_creation_method SHELXL-97
_cell_angle_alpha 90.00
_cell_angle_beta 107.298(2)
_cell_angle_gamma 90.00
_cell_formula_units_Z 4
_cell_length_a 10.8158(10)
_cell_length_b 14.0465(12)
_cell_length_c 17.2816(15)
_cell_measurement_temperature 293(2)
_cell_volume 2506.7(4)
_computing_structure_refinement 'SHELXL-97 (Sheldrick, 1997)'
_computing_structure_solution 'SHELXS-97 (Sheldrick, 1990)'
_diffrn_ambient_temperature 293(2)
_diffrn_measured_fraction_theta_full 0.962
_diffrn_measured_fraction_theta_max 0.962
_diffrn_radiation_monochromator graphite
_diffrn_radiation_source 'fine-focus sealed tube'
_diffrn_radiation_type MoK\a
_diffrn_radiation_wavelength 0.71073
_diffrn_reflns_av_R_equivalents 0.0463
_diffrn_reflns_av_sigmaI/netI 0.0734
_diffrn_reflns_limit_h_max 13
_diffrn_reflns_limit_h_min -12
_diffrn_reflns_limit_k_max 18
_diffrn_reflns_limit_k_min -17
_diffrn_reflns_limit_l_max 22
_diffrn_reflns_limit_l_min -20
_diffrn_reflns_number 15355
_diffrn_reflns_theta_full 27.54
_diffrn_reflns_theta_max 27.54
_diffrn_reflns_theta_min 1.90
_exptl_absorpt_coefficient_mu 5.911
_exptl_absorpt_correction_type empirical
_exptl_absorpt_process_details SADABS
_exptl_crystal_colour colorless
_exptl_crystal_density_diffrn 1.724
_exptl_crystal_density_method 'not measured'
_exptl_crystal_F_000 1280
_exptl_crystal_size_max 0.36
_exptl_crystal_size_mid 0.30
_exptl_crystal_size_min 0.26
_refine_diff_density_max 1.085
_refine_diff_density_min -1.187
_refine_diff_density_rms 0.165
_refine_ls_extinction_method none
_refine_ls_goodness_of_fit_ref 1.046
_refine_ls_hydrogen_treatment riding
_refine_ls_matrix_type full
_refine_ls_number_parameters 279
_refine_ls_number_reflns 5548
_refine_ls_number_restraints 0
_refine_ls_restrained_S_all 1.046
_refine_ls_R_factor_all 0.0462
_refine_ls_R_factor_gt 0.0407
_refine_ls_shift/su_max 0.001
_refine_ls_shift/su_mean 0.000
_refine_ls_structure_factor_coef Fsqd
_refine_ls_weighting_details 'calc w=1/[\s^2^(Fo^2^)+(0.0515P)^2^+0.8895P] where P=(Fo^2^+2Fc^2^)/3'
_refine_ls_weighting_scheme calc
_refine_ls_wR_factor_gt 0.1034
_refine_ls_wR_factor_ref 0.1084
_reflns_number_gt 4873
_reflns_number_total 5548
_reflns_threshold_expression >2sigma(I)
_cod_data_source_file om700857j-file002.cif
_cod_data_source_block sn569ccd
_cod_original_sg_symbol_H-M P21/c
_cod_database_code 4074055

loop_
_symmetry_equiv_pos_as_xyz
'x, y, z'
'-x, y+1/2, -z+1/2'
'-x, -y, -z'
'x, -y-1/2, z-1/2'

loop_
_atom_site_label
_atom_site_type_symbol
_atom_site_fract_x
_atom_site_fract_y
_atom_site_fract_z
_atom_site_U_iso_or_equiv
_atom_site_adp_type
_atom_site_occupancy
_atom_site_symmetry_multiplicity
_atom_site_calc_flag
_atom_site_refinement_flags
Pt1 Pt 0.181598(15) 0.141225(11) 0.094713(9) 0.03539(9) Uani 1 1 d .
Cl1 Cl 0.20803(13) 0.08508(8) -0.02700(7) 0.0517(3) Uani 1 1 d .
Cl2 Cl 0.12985(16) 0.28741(9) 0.03150(8) 0.0628(4) Uani 1 1 d .
S1 S 0.23802(11) -0.00263(8) 0.14621(6) 0.0422(2) Uani 1 1 d .
O1 O 0.2293(4) -0.0270(2) 0.2266(2) 0.0568(9) Uani 1 1 d .
N1 N 0.0571(3) 0.2377(3) 0.2059(2) 0.0427(8) Uani 1 1 d .
N2 N 0.2619(3) 0.2145(3) 0.2642(2) 0.0439(9) Uani 1 1 d .
C1 C 0.1633(4) 0.1989(3) 0.1961(3) 0.0374(9) Uani 1 1 d .
C2 C 0.0775(5) 0.2748(4) 0.2884(3) 0.0528(12) Uani 1 1 d .
H2A H 0.0407 0.2327 0.3202 0.063 Uiso 1 1 calc R
H2B H 0.0406 0.3379 0.2874 0.063 Uiso 1 1 calc R
C3 C 0.2236(5) 0.2773(4) 0.3207(3) 0.0537(13) Uani 1 1 d .
H3A H 0.2565 0.3413 0.3193 0.064 Uiso 1 1 calc R
H3B H 0.2537 0.2532 0.3757 0.064 Uiso 1 1 calc R
C4 C -0.0738(4) 0.2286(3) 0.1534(3) 0.0409(10) Uani 1 1 d .
C5 C -0.1385(5) 0.1426(3) 0.1504(3) 0.0415(10) Uani 1 1 d .
C6 C -0.2671(6) 0.1371(3) 0.1031(3) 0.0458(11) Uani 1 1 d .
H6 H -0.3116 0.0800 0.1007 0.055 Uiso 1 1 calc R
C7 C -0.3305(4) 0.2147(4) 0.0594(3) 0.0491(11) Uani 1 1 d .
C8 C -0.2652(5) 0.2992(4) 0.0653(3) 0.0516(12) Uani 1 1 d .
H8 H -0.3081 0.3517 0.0370 0.062 Uiso 1 1 calc R
C9 C -0.1360(5) 0.3092(3) 0.1126(3) 0.0460(11) Uani 1 1 d .
C10 C -0.0725(5) 0.0562(3) 0.1968(3) 0.0524(12) Uani 1 1 d .
H10A H -0.0249 0.0237 0.1659 0.079 Uiso 1 1 calc R
H10B H -0.1364 0.0141 0.2062 0.079 Uiso 1 1 calc R
H10C H -0.0140 0.0759 0.2478 0.079 Uiso 1 1 calc R
C11 C -0.4691(5) 0.2054(5) 0.0065(5) 0.0743(18) Uani 1 1 d .
H11A H -0.5078 0.1502 0.0226 0.111 Uiso 1 1 calc R
H11B H -0.4707 0.1989 -0.0491 0.111 Uiso 1 1 calc R
H11C H -0.5169 0.2611 0.0123 0.111 Uiso 1 1 calc R
C12 C -0.0711(6) 0.4043(4) 0.1203(4) 0.0652(16) Uani 1 1 d .
H12A H -0.0767 0.4353 0.1687 0.098 Uiso 1 1 calc R
H12B H -0.1132 0.4427 0.0740 0.098 Uiso 1 1 calc R
H12C H 0.0183 0.3959 0.1232 0.098 Uiso 1 1 calc R
C13 C 0.3944(4) 0.1842(3) 0.2839(3) 0.0415(10) Uani 1 1 d .
C14 C 0.4372(5) 0.1143(4) 0.3437(3) 0.0489(11) Uani 1 1 d .
C15 C 0.5685(5) 0.0904(4) 0.3652(3) 0.0592(14) Uani 1 1 d .
H15 H 0.5981 0.0416 0.4024 0.071 Uiso 1 1 calc R
C16 C 0.6547(6) 0.1347(4) 0.3346(4) 0.0626(16) Uani 1 1 d .
C17 C 0.6097(5) 0.2049(5) 0.2763(3) 0.0616(14) Uani 1 1 d .
H17 H 0.6681 0.2350 0.2543 0.074 Uiso 1 1 calc R
C18 C 0.4806(5) 0.2313(4) 0.2499(3) 0.0500(12) Uani 1 1 d .
C19 C 0.3498(6) 0.0683(5) 0.3859(4) 0.0669(16) Uani 1 1 d .
H19A H 0.2623 0.0693 0.3509 0.100 Uiso 1 1 calc R
H19B H 0.3548 0.1025 0.4348 0.100 Uiso 1 1 calc R
H19C H 0.3765 0.0036 0.3989 0.100 Uiso 1 1 calc R
C20 C 0.7997(7) 0.1103(8) 0.3650(7) 0.112(3) Uani 1 1 d .
H20A H 0.8101 0.0441 0.3790 0.168 Uiso 1 1 calc R
H20B H 0.8406 0.1481 0.4120 0.168 Uiso 1 1 calc R
H20C H 0.8389 0.1236 0.3232 0.168 Uiso 1 1 calc R
C21 C 0.4377(7) 0.3118(5) 0.1911(4) 0.0713(17) Uani 1 1 d .
H21A H 0.3559 0.2962 0.1528 0.107 Uiso 1 1 calc R
H21B H 0.5009 0.3221 0.1630 0.107 Uiso 1 1 calc R
H21C H 0.4288 0.3685 0.2200 0.107 Uiso 1 1 calc R
C22 C 0.1531(6) -0.0939(4) 0.0794(3) 0.0563(13) Uani 1 1 d .
H22A H 0.0619 -0.0875 0.0717 0.084 Uiso 1 1 calc R
H22B H 0.1818 -0.1551 0.1025 0.084 Uiso 1 1 calc R
H22C H 0.1700 -0.0881 0.0281 0.084 Uiso 1 1 calc R
C23 C 0.3999(6) -0.0227(4) 0.1453(4) 0.0640(15) Uani 1 1 d .
H23A H 0.4224 -0.0882 0.1580 0.096 Uiso 1 1 calc R
H23B H 0.4576 0.0175 0.1849 0.096 Uiso 1 1 calc R
H23C H 0.4072 -0.0082 0.0925 0.096 Uiso 1 1 calc R

loop_
_atom_site_aniso_label
_atom_site_aniso_U_11
_atom_site_aniso_U_22
_atom_site_aniso_U_33
_atom_site_aniso_U_23
_atom_site_aniso_U_13
_atom_site_aniso_U_12
Pt1 0.03899(13) 0.03725(13) 0.02805(13) -0.00299(5) 0.00708(8) 0.00046(5)
Cl1 0.0704(8) 0.0519(6) 0.0350(6) -0.0049(4) 0.0193(5) -0.0023(5)
Cl2 0.0872(10) 0.0488(6) 0.0513(7) 0.0093(5) 0.0189(7) 0.0148(6)
S1 0.0496(6) 0.0417(5) 0.0350(6) -0.0006(4) 0.0124(4) 0.0046(4)
O1 0.078(2) 0.056(2) 0.0363(18) 0.0078(15) 0.0167(16) 0.0049(17)
N1 0.0392(19) 0.048(2) 0.037(2) -0.0143(15) 0.0068(15) -0.0008(15)
N2 0.0364(18) 0.058(2) 0.036(2) -0.0167(16) 0.0091(14) -0.0002(16)
C1 0.037(2) 0.038(2) 0.036(2) -0.0038(16) 0.0095(16) -0.0020(15)
C2 0.046(3) 0.069(3) 0.043(3) -0.018(2) 0.012(2) 0.001(2)
C3 0.046(3) 0.069(3) 0.044(3) -0.024(2) 0.009(2) 0.004(2)
C4 0.039(2) 0.043(2) 0.038(2) -0.0071(17) 0.0091(17) 0.0039(17)
C5 0.048(3) 0.042(2) 0.036(3) -0.0038(15) 0.016(2) 0.0018(16)
C6 0.046(3) 0.046(3) 0.045(3) -0.0083(18) 0.013(2) -0.0045(18)
C7 0.038(2) 0.062(3) 0.046(3) -0.007(2) 0.0105(18) 0.008(2)
C8 0.048(3) 0.053(3) 0.051(3) -0.004(2) 0.010(2) 0.015(2)
C9 0.046(2) 0.040(2) 0.051(3) -0.0061(19) 0.014(2) 0.0029(18)
C10 0.056(3) 0.045(2) 0.053(3) 0.002(2) 0.013(2) 0.001(2)
C11 0.040(3) 0.084(4) 0.087(5) -0.013(3) 0.000(3) 0.002(3)
C12 0.061(3) 0.041(3) 0.088(4) -0.011(3) 0.013(3) 0.000(2)
C13 0.034(2) 0.053(2) 0.036(2) -0.0109(18) 0.0080(17) -0.0024(17)
C14 0.053(3) 0.055(2) 0.038(3) -0.007(2) 0.013(2) -0.009(2)
C15 0.056(3) 0.066(3) 0.048(3) -0.005(2) 0.003(2) 0.008(2)
C16 0.039(3) 0.090(5) 0.061(4) -0.022(3) 0.018(3) 0.001(2)
C17 0.050(3) 0.088(4) 0.050(3) -0.019(3) 0.020(2) -0.017(3)
C18 0.051(3) 0.060(3) 0.040(3) -0.014(2) 0.015(2) -0.011(2)
C19 0.069(4) 0.080(4) 0.045(3) 0.006(3) 0.008(3) -0.026(3)
C20 0.044(4) 0.175(8) 0.112(7) -0.022(7) 0.016(4) 0.035(5)
C21 0.082(4) 0.071(4) 0.057(4) 0.004(3) 0.014(3) -0.030(3)
C22 0.073(3) 0.044(3) 0.054(3) -0.008(2) 0.022(2) -0.009(2)
C23 0.058(3) 0.067(3) 0.066(4) 0.005(3) 0.017(3) 0.022(3)

loop_
_atom_type_symbol
_atom_type_description
_atom_type_scat_dispersion_real
_atom_type_scat_dispersion_imag
_atom_type_scat_source
C C 0.0033 0.0016 'International Tables Vol C Tables 4.2.6.8 and 6.1.1.4'
H H 0.0000 0.0000 'International Tables Vol C Tables 4.2.6.8 and 6.1.1.4'
N N 0.0061 0.0033 'International Tables Vol C Tables 4.2.6.8 and 6.1.1.4'
O O 0.0106 0.0060 'International Tables Vol C Tables 4.2.6.8 and 6.1.1.4'
S S 0.1246 0.1234 'International Tables Vol C Tables 4.2.6.8 and 6.1.1.4'
Cl Cl 0.1484 0.1585 'International Tables Vol C Tables 4.2.6.8 and 6.1.1.4'
Pt Pt -1.7033 8.3905 'International Tables Vol C Tables 4.2.6.8 and 6.1.1.4'

loop_
_geom_angle_atom_site_label_1
_geom_angle_atom_site_label_2
_geom_angle_atom_site_label_3
_geom_angle
C1 Pt1 S1 96.02(12)
C1 Pt1 Cl2 88.91(12)
S1 Pt1 Cl2 174.85(5)
C1 Pt1 Cl1 175.56(12)
S1 Pt1 Cl1 87.77(4)
Cl2 Pt1 Cl1 87.24(5)
O1 S1 C23 108.3(3)
O1 S1 C22 106.3(2)
C23 S1 C22 101.5(3)
O1 S1 Pt1 120.45(15)
C23 S1 Pt1 107.1(2)
C22 S1 Pt1 111.5(2)
C1 N1 C4 127.5(4)
C1 N1 C2 112.5(4)
C4 N1 C2 118.5(4)
C1 N2 C13 129.3(4)
C1 N2 C3 111.8(4)
C13 N2 C3 118.7(3)
N1 C1 N2 108.2(4)
N1 C1 Pt1 126.5(3)
N2 C1 Pt1 124.9(3)
N1 C2 C3 101.8(4)
N2 C3 C2 102.2(4)
C5 C4 C9 121.6(4)
C5 C4 N1 119.3(4)
C9 C4 N1 118.8(4)
C4 C5 C6 118.3(4)
C4 C5 C10 121.7(4)
C6 C5 C10 120.0(4)
C7 C6 C5 121.6(4)
C8 C7 C6 118.7(4)
C8 C7 C11 121.1(5)
C6 C7 C11 120.2(5)
C7 C8 C9 122.2(4)
C4 C9 C8 117.5(4)
C4 C9 C12 122.4(4)
C8 C9 C12 120.1(4)
C14 C13 C18 121.5(4)
C14 C13 N2 118.1(4)
C18 C13 N2 120.0(4)
C15 C14 C13 116.8(5)
C15 C14 C19 120.3(5)
C13 C14 C19 122.8(5)
C16 C15 C14 123.4(5)
C15 C16 C17 118.4(5)
C15 C16 C20 121.1(7)
C17 C16 C20 120.6(7)
C18 C17 C16 122.1(6)
C17 C18 C13 117.7(5)
C17 C18 C21 120.3(5)
C13 C18 C21 121.9(5)

loop_
_geom_bond_atom_site_label_1
_geom_bond_atom_site_label_2
_geom_bond_distance
Pt1 C1 1.993(4)
Pt1 S1 2.2191(11)
Pt1 Cl2 2.3151(12)
Pt1 Cl1 2.3421(12)
S1 O1 1.461(4)
S1 C23 1.778(6)
S1 C22 1.785(5)
N1 C1 1.326(6)
N1 C4 1.442(5)
N1 C2 1.473(6)
N2 C1 1.350(5)
N2 C13 1.435(5)
N2 C3 1.465(6)
C2 C3 1.511(7)
C4 C5 1.389(6)
C4 C9 1.396(6)
C5 C6 1.390(7)
C5 C10 1.512(6)
C6 C7 1.386(7)
C7 C8 1.369(7)
C7 C11 1.512(7)
C8 C9 1.400(6)
C9 C12 1.497(7)
C13 C14 1.401(7)
C13 C18 1.407(7)
C14 C15 1.397(7)
C14 C19 1.500(8)
C15 C16 1.353(9)
C16 C17 1.390(9)
C16 C20 1.536(9)
C17 C18 1.384(8)
C18 C21 1.498(8)
